data_7044127
loop_
_publ_author_name
'Soussi, Khaled'
'Mishra, Shashank'
'Jeanneau, Erwann'
'Millet, Jean-Marc M'
'Daniele, Stephane'

_publ_section_title
;
 Asymmetrically substituted triazenes as poor electron donor ligands in
 the precursor chemistry of iron(II) for iron-based metallic and
 intermetallic nanocrystals
;
_journal_name_full 'Dalton Trans.'
_journal_paper_doi 10.1039/C7DT02755A
_journal_year 2017
_chemical_absolute_configuration ad
_chemical_formula_moiety 'C20 H48 Fe1 N8'
_chemical_formula_sum 'C20 H48 Fe N8'
_chemical_formula_weight 456.50
_space_group_IT_number 15
_symmetry_cell_setting monoclinic
_symmetry_space_group_name_Hall '-C 2yc'
_symmetry_space_group_name_H-M 'C 1 2/c 1'
_atom_sites_solution_hydrogens difmap
_atom_sites_solution_primary direct
_audit_creation_date 2016-07-26
_audit_creation_method CRYSTALS_ver_14.61
_audit_update_record
;
2017-06-09 deposited with the CCDC.
2017-09-06 downloaded from the CCDC.
;
_cell_angle_alpha 90
_cell_angle_beta 92.280(10)
_cell_angle_gamma 90
_cell_formula_units_Z 4
_cell_length_a 9.8650(10)
_cell_length_b 16.262(2)
_cell_length_c 16.402(2)
_cell_measurement_reflns_used 6017
_cell_measurement_temperature 100
_cell_measurement_theta_max 29.3580
_cell_measurement_theta_min 3.6890
_cell_volume 2629.2(5)
_computing_cell_refinement
;
CrysAlisPro, Agilent Technologies,
Version 1.171.37.33 (release 27-03-2014 CrysAlis171 .NET)
(compiled Mar 27 2014,17:12:48)
;
_computing_data_collection
;
CrysAlisPro, Agilent Technologies,
Version 1.171.37.33 (release 27-03-2014 CrysAlis171 .NET)
(compiled Mar 27 2014,17:12:48)
;
_computing_data_reduction
;
CrysAlisPro, Agilent Technologies,
Version 1.171.37.33 (release 27-03-2014 CrysAlis171 .NET)
(compiled Mar 27 2014,17:12:48)
;
_computing_molecular_graphics 'CAMERON (Watkin et al., 1996)'
_computing_publication_material 'CRYSTALS (Betteridge et al., 2003)'
_computing_structure_refinement 'CRYSTALS (Betteridge et al., 2003)'
_computing_structure_solution 'SIR97 (Altomare et al., 1999)'
_diffrn_ambient_temperature 100
_diffrn_detector 'CCD plate'
_diffrn_detector_area_resol_mean 10.4685
_diffrn_detector_type Atlas
_diffrn_measured_fraction_theta_full 0.987
_diffrn_measured_fraction_theta_max 0.912
_diffrn_measurement_device 'four-circle diffractometer'
_diffrn_measurement_device_type 'Xcalibur, Atlas, Gemini ultra'
_diffrn_measurement_method \w
_diffrn_radiation_monochromator graphite
_diffrn_radiation_probe x-ray
_diffrn_radiation_type 'Mo K\a'
_diffrn_radiation_wavelength 0.71073
_diffrn_reflns_av_R_equivalents 0.056
_diffrn_reflns_limit_h_max 13
_diffrn_reflns_limit_h_min -12
_diffrn_reflns_limit_k_max 22
_diffrn_reflns_limit_k_min -21
_diffrn_reflns_limit_l_max 22
_diffrn_reflns_limit_l_min -20
_diffrn_reflns_number 18348
_diffrn_reflns_theta_full 25.138
_diffrn_reflns_theta_max 29.574
_diffrn_reflns_theta_min 2.796
_diffrn_source 'Enhance (Mo) X-ray Source'
_diffrn_standards_number 0
_exptl_absorpt_coefficient_mu 0.594
_exptl_absorpt_correction_T_max 0.823
_exptl_absorpt_correction_T_min 0.748
_exptl_absorpt_correction_type analytical
_exptl_absorpt_process_details
;
CrysAlisPro, Agilent Technologies,
Version 1.171.37.33 (release 27-03-2014 CrysAlis171 .NET)
(compiled Mar 27 2014,17:12:48)
Analytical numeric absorption correction using a multifaceted crystal
            model based on expressions derived by R.C. Clark & J.S. Reid.
(Clark, R. C. & Reid, J. S. (1995). Acta Cryst. A51, 887-897)
Empirical absorption correction using spherical harmonics,
 implemented in SCALE3 ABSPACK scaling algorithm.
;
_exptl_crystal_colour brown
_exptl_crystal_density_diffrn 1.153
_exptl_crystal_density_method 'not measured'
_exptl_crystal_description block
_exptl_crystal_F_000 1000
_exptl_crystal_size_max 0.384
_exptl_crystal_size_mid 0.238
_exptl_crystal_size_min 0.226
_refine_diff_density_max 0.59
_refine_diff_density_min -0.74
_refine_ls_abs_structure_details 'Flack (1983), 1942 Friedel-pairs'
_refine_ls_extinction_coef 37(8)
_refine_ls_extinction_method 'Larson (1970), Equation 22'
_refine_ls_goodness_of_fit_ref 0.9633
_refine_ls_hydrogen_treatment constr
_refine_ls_matrix_type full
_refine_ls_number_parameters 133
_refine_ls_number_reflns 3366
_refine_ls_number_restraints 0
_refine_ls_R_factor_all 0.0572
_refine_ls_R_factor_gt 0.0487
_refine_ls_shift/su_max 0.0005898
_refine_ls_shift/su_mean 0.0000405
_refine_ls_structure_factor_coef Fsqd
_refine_ls_weighting_details
;
 Method, part 1, Chebychev polynomial, (Watkin, 1994, Prince, 1982) 
 [weight] = 1.0/[A~0~*T~0~(x)+A~1~*T~1~(x) ... +A~n-1~]*T~n-1~(x)] 
 where A~i~ are the Chebychev coefficients listed below and x= Fcalc/Fmax 
 Method = Robust Weighting (Prince, 1982) 
 W = [weight] * [1-(deltaF/6*sigmaF)^2^]^2^ 
 A~i~ are: 
 0.165E+04 0.243E+04 0.135E+04 427. 
;
_refine_ls_weighting_scheme calc
_refine_ls_wR_factor_all 0.1013
_refine_ls_wR_factor_gt 0.0907
_refine_ls_wR_factor_ref 0.1013
_reflns_limit_h_max 13
_reflns_limit_h_min -13
_reflns_limit_k_max 22
_reflns_limit_k_min 0
_reflns_limit_l_max 22
_reflns_limit_l_min 0
_reflns_number_gt 2930
_reflns_number_total 3370
_reflns_threshold_expression I>2.0\s(I)
_oxford_diffrn_Wilson_B_factor 0.00
_oxford_diffrn_Wilson_scale 0.00
_oxford_refine_ls_r_factor_ref 0.0572
_oxford_refine_ls_scale 3.72(5)
_oxford_reflns_number_all 3366
_oxford_reflns_threshold_expression_ref I>-10.0\s(I)
_oxford_structure_analysis_title 'kso-a-011 in C 1 2/c 1'
_cod_data_source_file c7dt02755a1.cif
_cod_data_source_block global
_cod_original_sg_symbol_H-M 'C 1 2/c 1 '
_cod_original_formula_sum 'C20 H48 Fe1 N8'
_cod_database_code 7044127

loop_
_symmetry_equiv_pos_as_xyz
x,y,z
-x,-y,-z
x+1/2,y+1/2,z
-x+1/2,-y+1/2,-z
-x,y,-z+1/2
x,-y,z+1/2
-x+1/2,y+1/2,-z+1/2
x+1/2,-y+1/2,z+1/2

loop_
_atom_site_label
_atom_site_type_symbol
_atom_site_fract_x
_atom_site_fract_y
_atom_site_fract_z
_atom_site_U_iso_or_equiv
_atom_site_occupancy
_atom_site_adp_type
_atom_site_refinement_flags_posn
_atom_site_refinement_flags_adp
Fe1 Fe 1.0000 0.72098(3) 0.7500 0.0150 1.0000 Uani S T
N1 N 1.09472(18) 0.83001(11) 0.82190(11) 0.0188 1.0000 Uani . .
C3 C 1.0277(3) 0.84027(16) 0.90003(14) 0.0266 1.0000 Uani . .
H33 H 1.0439 0.7921 0.9329 0.0408 1.0000 Uiso R .
H32 H 1.0648 0.8887 0.9286 0.0416 1.0000 Uiso R .
H31 H 0.9313 0.8475 0.8905 0.0411 1.0000 Uiso R .
C4 C 1.0707(2) 0.90264(14) 0.76919(14) 0.0242 1.0000 Uani . .
H42 H 1.0853 0.9535 0.8006 0.0313 1.0000 Uiso R .
H41 H 1.1361 0.9005 0.7261 0.0308 1.0000 Uiso R .
C5 C 1.2422(2) 0.82091(15) 0.83936(15) 0.0257 1.0000 Uani . .
H51 H 1.2864 0.8095 0.7892 0.0394 1.0000 Uiso R .
H53 H 1.2796 0.8707 0.8642 0.0396 1.0000 Uiso R .
H52 H 1.2587 0.7761 0.8769 0.0394 1.0000 Uiso R .
N2 N 0.82154(18) 0.68732(11) 0.81267(11) 0.0184 1.0000 Uani . .
N3 N 0.77899(19) 0.63306(12) 0.75796(11) 0.0202 1.0000 Uani . .
N4 N 0.85620(18) 0.63704(11) 0.69485(11) 0.0179 1.0000 Uani . .
C9 C 0.8254(2) 0.57553(14) 0.63035(13) 0.0210 1.0000 Uani . .
C10 C 0.6724(2) 0.56333(16) 0.61569(15) 0.0268 1.0000 Uani . .
H101 H 0.6569 0.5235 0.5718 0.0416 1.0000 Uiso R .
H103 H 0.6297 0.6156 0.6002 0.0420 1.0000 Uiso R .
H102 H 0.6322 0.5438 0.6660 0.0420 1.0000 Uiso R .
C11 C 0.8951(3) 0.49383(15) 0.65335(16) 0.0278 1.0000 Uani . .
H111 H 0.8799 0.4541 0.6097 0.0421 1.0000 Uiso R .
H113 H 0.9912 0.5028 0.6614 0.0428 1.0000 Uiso R .
H112 H 0.8598 0.4731 0.7041 0.0423 1.0000 Uiso R .
C12 C 0.8856(3) 0.60944(16) 0.55280(14) 0.0271 1.0000 Uani . .
H121 H 0.8761 0.5693 0.5093 0.0429 1.0000 Uiso R .
H123 H 0.8388 0.6596 0.5343 0.0431 1.0000 Uiso R .
H122 H 0.9818 0.6217 0.5630 0.0426 1.0000 Uiso R .
C13 C 0.7395(2) 0.68907(15) 0.88622(14) 0.0238 1.0000 Uani . .
C14 C 0.7038(3) 0.60434(16) 0.91795(16) 0.0288 1.0000 Uani . .
H141 H 0.6640 0.6083 0.9710 0.0438 1.0000 Uiso R .
H143 H 0.6391 0.5781 0.8800 0.0436 1.0000 Uiso R .
H142 H 0.7838 0.5700 0.9235 0.0437 1.0000 Uiso R .
C15 C 0.6128(3) 0.74166(17) 0.87211(17) 0.0334 1.0000 Uani . .
H151 H 0.5618 0.7446 0.9211 0.0503 1.0000 Uiso R .
H153 H 0.6376 0.7970 0.8571 0.0510 1.0000 Uiso R .
H152 H 0.5571 0.7171 0.8274 0.0504 1.0000 Uiso R .
H131 H 0.7964 0.7175 0.9294 0.0303 1.0000 Uiso R .

loop_
_atom_site_aniso_label
_atom_site_aniso_U_11
_atom_site_aniso_U_22
_atom_site_aniso_U_33
_atom_site_aniso_U_23
_atom_site_aniso_U_13
_atom_site_aniso_U_12
Fe1 0.0163(2) 0.0147(2) 0.0141(2) 0.0000 0.00178(15) 0.0000
N1 0.0197(9) 0.0192(9) 0.0176(9) -0.0013(7) -0.0005(7) 0.0003(7)
C3 0.0298(12) 0.0278(12) 0.0224(11) -0.0033(9) 0.0035(9) 0.0001(10)
C4 0.0307(12) 0.0174(10) 0.0245(11) -0.0011(9) 0.0016(9) -0.0043(9)
C5 0.0231(11) 0.0269(12) 0.0269(12) -0.0043(9) -0.0024(9) -0.0035(9)
N2 0.0181(8) 0.0201(9) 0.0174(9) -0.0017(7) 0.0048(7) -0.0005(7)
N3 0.0193(9) 0.0201(9) 0.0211(9) 0.0015(7) 0.0011(7) 0.0002(7)
N4 0.0172(8) 0.0188(9) 0.0177(8) 0.0002(7) 0.0002(6) -0.0018(7)
C9 0.0211(10) 0.0216(11) 0.0200(10) -0.0001(8) -0.0013(8) -0.0018(8)
C10 0.0245(11) 0.0267(12) 0.0290(12) -0.0026(10) -0.0032(9) -0.0029(9)
C11 0.0317(12) 0.0226(11) 0.0288(12) -0.0043(9) -0.0038(10) 0.0019(10)
C12 0.0312(12) 0.0309(13) 0.0192(11) -0.0035(9) 0.0024(9) -0.0036(10)
C13 0.0244(11) 0.0261(12) 0.0216(11) -0.0019(9) 0.0071(9) -0.0030(9)
C14 0.0283(12) 0.0303(13) 0.0286(12) 0.0048(10) 0.0108(10) 0.0006(10)
C15 0.0346(14) 0.0304(13) 0.0364(14) 0.0037(11) 0.0181(11) 0.0072(11)

loop_
_atom_type_symbol
_atom_type_scat_dispersion_real
_atom_type_scat_dispersion_imag
_atom_type_scat_Cromer_Mann_a1
_atom_type_scat_Cromer_Mann_b1
_atom_type_scat_Cromer_Mann_a2
_atom_type_scat_Cromer_Mann_b2
_atom_type_scat_Cromer_Mann_a3
_atom_type_scat_Cromer_Mann_b3
_atom_type_scat_Cromer_Mann_a4
_atom_type_scat_Cromer_Mann_b4
_atom_type_scat_Cromer_Mann_c
_atom_type_scat_source
C 0.0033 0.0016 2.3100 20.8439 1.0200 10.2075 1.5886 0.5687 0.8650 51.6512 0.2156 'International Tables Vol C 4.2.6.8 and 6.1.1.4'
H 0.0000 0.0000 0.4930 10.5109 0.3229 26.1257 0.1402 3.1424 0.0408 57.7998 0.0030 'International Tables Vol C 4.2.6.8 and 6.1.1.4'
N 0.0061 0.0033 12.2126 0.0057 3.1322 9.8933 2.0125 28.9975 1.1663 0.5826 -11.5290 'International Tables Vol C 4.2.6.8 and 6.1.1.4'
Fe 0.3463 0.8444 11.7695 4.7611 7.3573 0.3072 3.5222 15.3535 2.3045 76.8805 1.0369 'International Tables Vol C 4.2.6.8 and 6.1.1.4'

loop_
_geom_angle_atom_site_label_1
_geom_angle_site_symmetry_1
_geom_angle_atom_site_label_2
_geom_angle_atom_site_label_3
_geom_angle_site_symmetry_3
_geom_angle
_geom_angle_publ_flag
N2 5_756 Fe1 N4 5_756 59.83(7) yes
N2 5_756 Fe1 N1 5_756 105.95(7) yes
N4 5_756 Fe1 N1 5_756 162.45(7) yes
N2 5_756 Fe1 N1 . 96.76(7) yes
N4 5_756 Fe1 N1 . 91.49(7) yes
N1 5_756 Fe1 N1 . 79.52(9) yes
N2 5_756 Fe1 N2 . 150.42(10) yes
N4 5_756 Fe1 N2 . 100.21(7) yes
N1 5_756 Fe1 N2 . 96.76(7) yes
N1 . Fe1 N2 . 105.95(7) yes
N2 5_756 Fe1 N4 . 100.21(7) yes
N4 5_756 Fe1 N4 . 100.86(10) yes
N1 5_756 Fe1 N4 . 91.49(7) yes
N1 . Fe1 N4 . 162.45(7) yes
N2 . Fe1 N4 . 59.83(7) yes
Fe1 . N1 C3 . 110.16(14) yes
Fe1 . N1 C4 . 105.26(13) yes
C3 . N1 C4 . 110.56(18) yes
Fe1 . N1 C5 . 113.42(14) yes
C3 . N1 C5 . 108.35(18) yes
C4 . N1 C5 . 109.07(18) yes
N1 . C3 H33 . 109.0 no
N1 . C3 H32 . 109.5 no
H33 . C3 H32 . 109.6 no
N1 . C3 H31 . 110.2 no
H33 . C3 H31 . 109.3 no
H32 . C3 H31 . 109.1 no
C4 5_756 C4 N1 . 111.61(16) yes
C4 5_756 C4 H42 . 109.5 no
N1 . C4 H42 . 110.4 no
C4 5_756 C4 H41 . 109.0 no
N1 . C4 H41 . 107.4 no
H42 . C4 H41 . 108.8 no
N1 . C5 H51 . 109.2 no
N1 . C5 H53 . 110.6 no
H51 . C5 H53 . 109.9 no
N1 . C5 H52 . 109.8 no
H51 . C5 H52 . 109.2 no
H53 . C5 H52 . 108.1 no
Fe1 . N2 N3 . 95.16(13) yes
Fe1 . N2 C13 . 150.69(15) yes
N3 . N2 C13 . 113.53(18) yes
N2 . N3 N4 . 109.02(17) yes
Fe1 . N4 N3 . 95.38(13) yes
Fe1 . N4 C9 . 147.86(14) yes
N3 . N4 C9 . 114.97(17) yes
N4 . C9 C10 . 111.92(19) yes
N4 . C9 C11 . 109.40(18) yes
C10 . C9 C11 . 110.78(19) yes
N4 . C9 C12 . 106.01(18) yes
C10 . C9 C12 . 109.24(19) yes
C11 . C9 C12 . 109.4(2) yes
C9 . C10 H101 . 109.1 no
C9 . C10 H103 . 109.9 no
H101 . C10 H103 . 109.4 no
C9 . C10 H102 . 109.8 no
H101 . C10 H102 . 110.4 no
H103 . C10 H102 . 108.4 no
C9 . C11 H111 . 109.9 no
C9 . C11 H113 . 109.3 no
H111 . C11 H113 . 108.8 no
C9 . C11 H112 . 109.7 no
H111 . C11 H112 . 110.5 no
H113 . C11 H112 . 108.6 no
C9 . C12 H121 . 109.9 no
C9 . C12 H123 . 111.4 no
H121 . C12 H123 . 107.6 no
C9 . C12 H122 . 109.7 no
H121 . C12 H122 . 109.2 no
H123 . C12 H122 . 109.1 no
N2 . C13 C14 . 113.82(19) yes
N2 . C13 C15 . 111.0(2) yes
C14 . C13 C15 . 111.1(2) yes
N2 . C13 H131 . 106.1 no
C14 . C13 H131 . 108.0 no
C15 . C13 H131 . 106.3 no
C13 . C14 H141 . 110.7 no
C13 . C14 H143 . 109.5 no
H141 . C14 H143 . 109.0 no
C13 . C14 H142 . 110.8 no
H141 . C14 H142 . 108.2 no
H143 . C14 H142 . 108.6 no
C13 . C15 H151 . 110.7 no
C13 . C15 H153 . 110.3 no
H151 . C15 H153 . 108.1 no
C13 . C15 H152 . 108.4 no
H151 . C15 H152 . 110.2 no
H153 . C15 H152 . 109.1 no

loop_
_geom_bond_atom_site_label_1
_geom_bond_atom_site_label_2
_geom_bond_site_symmetry_2
_geom_bond_distance
_geom_bond_publ_flag
Fe1 N2 5_756 2.1447(18) yes
Fe1 N4 5_756 2.1428(18) yes
Fe1 N1 5_756 2.3065(19) yes
Fe1 N1 . 2.3065(19) yes
Fe1 N2 . 2.1447(18) yes
Fe1 N4 . 2.1428(18) yes
N1 C3 . 1.475(3) yes
N1 C4 . 1.477(3) yes
N1 C5 . 1.479(3) yes
C3 H33 . 0.962 no
C3 H32 . 0.979 no
C3 H31 . 0.964 no
C4 C4 5_756 1.508(5) yes
C4 H42 . 0.981 no
C4 H41 . 0.976 no
C5 H51 . 0.964 no
C5 H53 . 0.972 no
C5 H52 . 0.963 no
N2 N3 . 1.315(3) yes
N2 C13 . 1.479(3) yes
N3 N4 . 1.311(3) yes
N4 C9 . 1.479(3) yes
C9 C10 . 1.531(3) yes
C9 C11 . 1.536(3) yes
C9 C12 . 1.528(3) yes
C10 H101 . 0.975 no
C10 H103 . 0.978 no
C10 H102 . 0.982 no
C11 H111 . 0.972 no
C11 H113 . 0.963 no
C11 H112 . 0.974 no
C12 H121 . 0.969 no
C12 H123 . 0.981 no
C12 H122 . 0.978 no
C13 C14 . 1.519(3) yes
C13 C15 . 1.525(3) yes
C13 H131 . 1.000 no
C14 H141 . 0.971 no
C14 H143 . 0.973 no
C14 H142 . 0.968 no
C15 H151 . 0.965 no
C15 H153 . 0.967 no
C15 H152 . 0.984 no
